data_4115854
loop_
_publ_author_name
'Sung-Jin Kim'
'Jim Salvador'
'Daniel Bilc'
'S. D. Mahanti'
'Mercouri G. Kanatzidis'

_publ_section_title
;
 Yb9Zn4Bi9: Extension of the Zintl Concept to the Mixed-Valent Spectator
 Cations
;
_journal_name_full 'Journal of the American Chemical Society'
_journal_page_first 12704
_journal_page_last 12705
_journal_paper_doi 10.1021/ja0168965
_journal_volume 123
_journal_year 2001
_chemical_formula_sum 'Bi9 Yb9 Zn4'
_chemical_formula_weight 3699.82
_chemical_name_systematic
; 
 ? 
;
_space_group_IT_number 55
_symmetry_cell_setting orthorhombic
_symmetry_space_group_name_Hall '-P 2 2ab'
_symmetry_space_group_name_H-M 'P b a m'
_atom_sites_solution_hydrogens geom
_atom_sites_solution_primary direct
_atom_sites_solution_secondary difmap
_audit_creation_method SHELXL-97
_cell_angle_alpha 90.00
_cell_angle_beta 90.00
_cell_angle_gamma 90.00
_cell_formula_units_Z 2
_cell_length_a 12.5705(13)
_cell_length_b 22.028(2)
_cell_length_c 4.6401(5)
_cell_measurement_temperature 293(2)
_cell_volume 1284.9(2)
_computing_structure_refinement 'SHELXL-97 (Sheldrick, 1997)'
_computing_structure_solution 'SHELXS-97 (Sheldrick, 1990)'
_diffrn_ambient_temperature 293(2)
_diffrn_measured_fraction_theta_full 0.956
_diffrn_measured_fraction_theta_max 0.956
_diffrn_radiation_monochromator graphite
_diffrn_radiation_source 'fine-focus sealed tube'
_diffrn_radiation_type MoK\a
_diffrn_radiation_wavelength 0.71073
_diffrn_reflns_av_R_equivalents 0.0701
_diffrn_reflns_av_sigmaI/netI 0.0375
_diffrn_reflns_limit_h_max 16
_diffrn_reflns_limit_h_min -16
_diffrn_reflns_limit_k_max 28
_diffrn_reflns_limit_k_min -29
_diffrn_reflns_limit_l_max 6
_diffrn_reflns_limit_l_min -5
_diffrn_reflns_number 10247
_diffrn_reflns_theta_full 28.54
_diffrn_reflns_theta_max 28.54
_diffrn_reflns_theta_min 1.85
_exptl_absorpt_coefficient_mu 97.371
_exptl_crystal_density_diffrn 9.563
_exptl_crystal_F_000 2994
_refine_diff_density_max 7.258
_refine_diff_density_min -2.967
_refine_diff_density_rms 1.149
_refine_ls_extinction_coef 0.00086(9)
_refine_ls_extinction_expression Fc^*^=kFc[1+0.001xFc^2^\l^3^/sin(2\q)]^-1/4^
_refine_ls_extinction_method SHELXL
_refine_ls_goodness_of_fit_ref 1.087
_refine_ls_hydrogen_treatment mixed
_refine_ls_matrix_type full
_refine_ls_number_parameters 70
_refine_ls_number_reflns 1749
_refine_ls_number_restraints 0
_refine_ls_restrained_S_all 1.087
_refine_ls_R_factor_all 0.0436
_refine_ls_R_factor_gt 0.0378
_refine_ls_shift/su_max 0.001
_refine_ls_shift/su_mean 0.000
_refine_ls_structure_factor_coef Fsqd
_refine_ls_weighting_details 'calc w=1/[\s^2^(Fo^2^)+(0.1000P)^2^+0.0000P] where P=(Fo^2^+2Fc^2^)/3'
_refine_ls_weighting_scheme calc
_refine_ls_wR_factor_gt 0.1331
_refine_ls_wR_factor_ref 0.1364
_reflns_number_gt 1533
_reflns_number_total 1749
_reflns_threshold_expression >2sigma(I)
_cod_data_source_file ja0168965_s1.cif
_cod_data_source_block Yb9Zn4Bi9
_cod_original_formula_sum 'Yb9 Zn4 Bi9'
_cod_database_code 4115854

loop_
_symmetry_equiv_pos_as_xyz
'x, y, z'
'-x, -y, z'
'-x+1/2, y+1/2, -z'
'x+1/2, -y+1/2, -z'
'-x, -y, -z'
'x, y, -z'
'x-1/2, -y-1/2, z'
'-x-1/2, y-1/2, z'

loop_
_atom_site_label
_atom_site_type_symbol
_atom_site_fract_x
_atom_site_fract_y
_atom_site_fract_z
_atom_site_U_iso_or_equiv
_atom_site_adp_type
_atom_site_occupancy
_atom_site_symmetry_multiplicity
_atom_site_calc_flag
_atom_site_refinement_flags
Bi1 Bi 0.80825(7) 0.17059(4) 0.0000 0.0070(3) Uani 1 2 d S
Bi2 Bi 1.11427(7) 0.19236(4) -0.5000 0.0085(3) Uani 1 2 d S
Bi3 Bi 1.31025(7) 0.00714(4) -1.5000 0.0086(3) Uani 1 2 d S
Bi4 Bi 1.0000 0.0000 -1.0000 0.0078(3) Uani 1 4 d S
Bi5 Bi 0.95378(7) 0.35454(4) -1.0000 0.0075(3) Uani 1 2 d S
Yb1 Yb 1.20470(9) 0.10044(5) -1.0000 0.0116(3) Uani 1 2 d S
Yb2 Yb 0.87177(8) 0.26534(5) -0.5000 0.0105(3) Uani 1 2 d S
Yb3 Yb 0.92775(8) 0.08906(5) -0.5000 0.0092(3) Uani 1 2 d S
Yb4 Yb 1.5000 0.0000 -2.0000 0.0109(4) Uani 1 4 d S
Yb5 Yb 0.63075(8) 0.13873(5) -0.5000 0.0094(3) Uani 1 2 d S
Zn1 Zn 0.7694(3) 0.04783(13) 0.0000 0.0144(7) Uani 1 2 d S
Zn2 Zn 0.6086(3) 0.23892(14) 0.0000 0.0162(7) Uani 1 2 d S

loop_
_atom_site_aniso_label
_atom_site_aniso_U_11
_atom_site_aniso_U_22
_atom_site_aniso_U_33
_atom_site_aniso_U_23
_atom_site_aniso_U_13
_atom_site_aniso_U_12
Bi1 0.0077(4) 0.0093(4) 0.0039(5) 0.000 0.000 -0.0005(3)
Bi2 0.0095(5) 0.0103(4) 0.0057(5) 0.000 0.000 0.0002(3)
Bi3 0.0081(5) 0.0135(5) 0.0042(5) 0.000 0.000 0.0013(3)
Bi4 0.0073(6) 0.0107(6) 0.0055(7) 0.000 0.000 0.0025(4)
Bi5 0.0058(5) 0.0103(4) 0.0064(5) 0.000 0.000 0.0002(3)
Yb1 0.0102(5) 0.0125(5) 0.0121(7) 0.000 0.000 0.0008(4)
Yb2 0.0111(5) 0.0119(5) 0.0084(6) 0.000 0.000 -0.0036(4)
Yb3 0.0085(5) 0.0127(5) 0.0062(6) 0.000 0.000 0.0019(4)
Yb4 0.0082(7) 0.0114(7) 0.0131(9) 0.000 0.000 -0.0001(5)
Yb5 0.0072(5) 0.0150(5) 0.0061(6) 0.000 0.000 0.0014(4)
Zn1 0.0207(16) 0.0143(14) 0.0083(16) 0.000 0.000 -0.0066(12)
Zn2 0.0233(17) 0.0144(14) 0.0109(17) 0.000 0.000 -0.0013(12)

loop_
_atom_type_symbol
_atom_type_description
_atom_type_scat_dispersion_real
_atom_type_scat_dispersion_imag
_atom_type_scat_source
Zn Zn 0.2839 1.4301 'International Tables Vol C Tables 4.2.6.8 and 6.1.1.4'
Yb Yb -0.3850 5.5486 'International Tables Vol C Tables 4.2.6.8 and 6.1.1.4'
Bi Bi -4.1077 10.2566 'International Tables Vol C Tables 4.2.6.8 and 6.1.1.4'

loop_
_geom_angle_atom_site_label_1
_geom_angle_atom_site_label_2
_geom_angle_atom_site_label_3
_geom_angle
_geom_angle_site_symmetry_1
_geom_angle_site_symmetry_3
Zn1 Bi1 Zn2 110.71(10) . .
Zn1 Bi1 Yb2 132.97(2) . 1_556
Zn2 Bi1 Yb2 83.07(5) . 1_556
Zn1 Bi1 Yb2 132.97(2) . .
Zn2 Bi1 Yb2 83.07(5) . .
Yb2 Bi1 Yb2 92.15(3) 1_556 .
Zn1 Bi1 Yb5 70.72(5) . .
Zn2 Bi1 Yb5 61.89(4) . .
Yb2 Bi1 Yb5 144.41(4) 1_556 .
Yb2 Bi1 Yb5 78.39(2) . .
Zn1 Bi1 Yb5 70.72(5) . 1_556
Zn2 Bi1 Yb5 61.89(4) . 1_556
Yb2 Bi1 Yb5 78.39(2) 1_556 1_556
Yb2 Bi1 Yb5 144.41(4) . 1_556
Yb5 Bi1 Yb5 89.53(3) . 1_556
Zn1 Bi1 Yb3 62.93(5) . 1_556
Zn2 Bi1 Yb3 132.15(3) . 1_556
Yb2 Bi1 Yb3 74.52(3) 1_556 1_556
Yb2 Bi1 Yb3 138.33(4) . 1_556
Yb5 Bi1 Yb3 133.49(4) . 1_556
Yb5 Bi1 Yb3 72.36(2) 1_556 1_556
Zn1 Bi1 Yb3 62.93(5) . .
Zn2 Bi1 Yb3 132.15(3) . .
Yb2 Bi1 Yb3 138.33(4) 1_556 .
Yb2 Bi1 Yb3 74.52(3) . .
Yb5 Bi1 Yb3 72.36(2) . .
Yb5 Bi1 Yb3 133.49(4) 1_556 .
Yb3 Bi1 Yb3 89.47(3) 1_556 .
Zn2 Bi2 Zn2 113.70(11) 7_665 7_664
Zn2 Bi2 Yb3 111.22(7) 7_665 .
Zn2 Bi2 Yb3 111.22(7) 7_664 .
Zn2 Bi2 Yb1 159.65(7) 7_665 .
Zn2 Bi2 Yb1 75.76(6) 7_664 .
Yb3 Bi2 Yb1 79.57(3) . .
Zn2 Bi2 Yb1 75.76(6) 7_665 1_556
Zn2 Bi2 Yb1 159.65(7) 7_664 1_556
Yb3 Bi2 Yb1 79.57(3) . 1_556
Yb1 Bi2 Yb1 89.95(3) . 1_556
Zn2 Bi2 Yb2 82.73(7) 7_665 7_665
Zn2 Bi2 Yb2 82.73(7) 7_664 7_665
Yb3 Bi2 Yb2 151.92(4) . 7_665
Yb1 Bi2 Yb2 80.67(3) . 7_665
Yb1 Bi2 Yb2 80.67(3) 1_556 7_665
Zn2 Bi2 Yb2 73.89(7) 7_665 .
Zn2 Bi2 Yb2 73.89(7) 7_664 .
Yb3 Bi2 Yb2 71.95(3) . .
Yb1 Bi2 Yb2 126.45(3) . .
Yb1 Bi2 Yb2 126.45(3) 1_556 .
Yb2 Bi2 Yb2 136.13(3) 7_665 .
Zn2 Bi2 Yb5 57.05(6) 7_665 7_665
Zn2 Bi2 Yb5 57.05(6) 7_664 7_665
Yb3 Bi2 Yb5 137.33(4) . 7_665
Yb1 Bi2 Yb5 126.63(2) . 7_665
Yb1 Bi2 Yb5 126.63(2) 1_556 7_665
Yb2 Bi2 Yb5 70.75(3) 7_665 7_665
Yb2 Bi2 Yb5 65.38(3) . 7_665
Zn1 Bi3 Zn1 111.80(11) 5_753 5_754
Zn1 Bi3 Yb5 70.08(7) 5_753 5_753
Zn1 Bi3 Yb5 70.08(7) 5_754 5_753
Zn1 Bi3 Yb4 70.04(6) 5_753 .
Zn1 Bi3 Yb4 144.30(8) 5_754 .
Yb5 Bi3 Yb4 78.05(2) 5_753 .
Zn1 Bi3 Yb4 144.30(8) 5_753 1_556
Zn1 Bi3 Yb4 70.04(6) 5_754 1_556
Yb5 Bi3 Yb4 78.05(2) 5_753 1_556
Yb4 Bi3 Yb4 88.29(2) . 1_556
Zn1 Bi3 Yb1 63.45(6) 5_753 1_554
Zn1 Bi3 Yb1 133.84(8) 5_754 1_554
Yb5 Bi3 Yb1 133.04(2) 5_753 1_554
Yb4 Bi3 Yb1 80.287(19) . 1_554
Yb4 Bi3 Yb1 142.17(3) 1_556 1_554
Zn1 Bi3 Yb1 133.84(8) 5_753 .
Zn1 Bi3 Yb1 63.45(6) 5_754 .
Yb5 Bi3 Yb1 133.04(2) 5_753 .
Yb4 Bi3 Yb1 142.17(3) . .
Yb4 Bi3 Yb1 80.287(18) 1_556 .
Yb1 Bi3 Yb1 86.96(3) 1_554 .
Zn1 Bi3 Yb3 57.23(6) 5_753 5_753
Zn1 Bi3 Yb3 57.23(6) 5_754 5_753
Yb5 Bi3 Yb3 67.69(3) 5_753 5_753
Yb4 Bi3 Yb3 123.85(2) . 5_753
Yb4 Bi3 Yb3 123.85(2) 1_556 5_753
Yb1 Bi3 Yb3 91.79(3) 1_554 5_753
Yb1 Bi3 Yb3 91.79(3) . 5_753
Zn1 Bi4 Zn1 180.00(4) 1_554 5_754
Zn1 Bi4 Yb3 61.28(3) 1_554 .
Zn1 Bi4 Yb3 118.72(3) 5_754 .
Zn1 Bi4 Yb3 61.29(3) 1_554 1_554
Zn1 Bi4 Yb3 118.71(3) 5_754 1_554
Yb3 Bi4 Yb3 94.04(3) . 1_554
Zn1 Bi4 Yb3 118.71(3) 1_554 5_753
Zn1 Bi4 Yb3 61.29(3) 5_754 5_753
Yb3 Bi4 Yb3 180.0 . 5_753
Yb3 Bi4 Yb3 85.96(3) 1_554 5_753
Zn1 Bi4 Yb3 118.71(3) 1_554 5_754
Zn1 Bi4 Yb3 61.29(3) 5_754 5_754
Yb3 Bi4 Yb3 85.96(3) . 5_754
Yb3 Bi4 Yb3 180.000(1) 1_554 5_754
Yb3 Bi4 Yb3 94.04(3) 5_753 5_754
Zn1 Bi4 Yb1 60.66(6) 1_554 5_753
Zn1 Bi4 Yb1 119.34(6) 5_754 5_753
Yb3 Bi4 Yb1 100.73(2) . 5_753
Yb3 Bi4 Yb1 100.73(2) 1_554 5_753
Yb3 Bi4 Yb1 79.27(2) 5_753 5_753
Yb3 Bi4 Yb1 79.27(2) 5_754 5_753
Zn1 Bi4 Yb1 119.34(6) 1_554 .
Zn1 Bi4 Yb1 60.66(6) 5_754 .
Yb3 Bi4 Yb1 79.27(2) . .
Yb3 Bi4 Yb1 79.27(2) 1_554 .
Yb3 Bi4 Yb1 100.73(2) 5_753 .
Yb3 Bi4 Yb1 100.73(2) 5_754 .
Yb1 Bi4 Yb1 180.0 5_753 .
Zn2 Bi5 Yb2 77.05(5) 7_664 .
Zn2 Bi5 Yb2 77.05(5) 7_664 1_554
Yb2 Bi5 Yb2 92.55(3) . 1_554
Zn2 Bi5 Yb5 63.80(4) 7_664 7_665
Yb2 Bi5 Yb5 74.29(2) . 7_665
Yb2 Bi5 Yb5 140.47(4) 1_554 7_665
Zn2 Bi5 Yb5 63.80(4) 7_664 7_664
Yb2 Bi5 Yb5 140.47(4) . 7_664
Yb2 Bi5 Yb5 74.29(2) 1_554 7_664
Yb5 Bi5 Yb5 92.28(3) 7_665 7_664
Zn2 Bi5 Yb4 126.33(7) 7_664 3_752
Yb2 Bi5 Yb4 131.26(2) . 3_752
Yb2 Bi5 Yb4 131.26(2) 1_554 3_752
Yb5 Bi5 Yb4 80.29(2) 7_665 3_752
Yb5 Bi5 Yb4 80.29(2) 7_664 3_752
Zn2 Bi5 Yb1 150.97(7) 7_664 7_565
Yb2 Bi5 Yb1 83.03(3) . 7_565
Yb2 Bi5 Yb1 83.03(3) 1_554 7_565
Yb5 Bi5 Yb1 130.18(2) 7_665 7_565
Yb5 Bi5 Yb1 130.18(2) 7_664 7_565
Yb4 Bi5 Yb1 82.70(3) 3_752 7_565
Zn1 Yb1 Bi2 130.41(3) 5_754 1_554
Zn1 Yb1 Bi2 130.41(3) 5_754 .
Bi2 Yb1 Bi2 89.95(3) 1_554 .
Zn1 Yb1 Bi5 101.87(7) 5_754 7_665
Bi2 Yb1 Bi5 98.27(3) 1_554 7_665
Bi2 Yb1 Bi5 98.27(3) . 7_665
Zn1 Yb1 Bi3 49.78(3) 5_754 1_556
Bi2 Yb1 Bi3 177.06(4) 1_554 1_556
Bi2 Yb1 Bi3 91.487(17) . 1_556
Bi5 Yb1 Bi3 78.98(3) 7_665 1_556
Zn1 Yb1 Bi3 49.78(3) 5_754 .
Bi2 Yb1 Bi3 91.487(17) 1_554 .
Bi2 Yb1 Bi3 177.06(4) . .
Bi5 Yb1 Bi3 78.98(3) 7_665 .
Bi3 Yb1 Bi3 86.96(3) 1_556 .
Zn1 Yb1 Bi4 55.01(6) 5_754 .
Bi2 Yb1 Bi4 98.02(3) 1_554 .
Bi2 Yb1 Bi4 98.02(3) . .
Bi5 Yb1 Bi4 156.88(4) 7_665 .
Bi3 Yb1 Bi4 84.32(3) 1_556 .
Bi3 Yb1 Bi4 84.32(3) . .
Zn1 Yb1 Zn2 166.85(8) 5_754 7_664
Bi2 Yb1 Zn2 45.92(2) 1_554 7_664
Bi2 Yb1 Zn2 45.92(2) . 7_664
Bi5 Yb1 Zn2 91.27(6) 7_665 7_664
Bi3 Yb1 Zn2 134.75(2) 1_556 7_664
Bi3 Yb1 Zn2 134.75(2) . 7_664
Bi4 Yb1 Zn2 111.84(6) . 7_664
Zn1 Yb1 Yb3 91.32(6) 5_754 1_554
Bi2 Yb1 Yb3 50.06(2) 1_554 1_554
Bi2 Yb1 Yb3 98.08(3) . 1_554
Bi5 Yb1 Yb3 144.092(18) 7_665 1_554
Bi3 Yb1 Yb3 132.17(4) 1_556 1_554
Bi3 Yb1 Yb3 84.81(2) . 1_554
Bi4 Yb1 Yb3 48.021(18) . 1_554
Zn2 Yb1 Yb3 77.78(5) 7_664 1_554
Zn1 Yb1 Yb3 91.32(6) 5_754 .
Bi2 Yb1 Yb3 98.08(3) 1_554 .
Bi2 Yb1 Yb3 50.06(2) . .
Bi5 Yb1 Yb3 144.092(18) 7_665 .
Bi3 Yb1 Yb3 84.81(2) 1_556 .
Bi3 Yb1 Yb3 132.17(4) . .
Bi4 Yb1 Yb3 48.021(18) . .
Zn2 Yb1 Yb3 77.78(5) 7_664 .
Yb3 Yb1 Yb3 67.22(2) 1_554 .
Zn1 Yb1 Yb2 129.41(5) 5_754 7_665
Bi2 Yb1 Yb2 97.25(3) 1_554 7_665
Bi2 Yb1 Yb2 50.54(2) . 7_665
Bi5 Yb1 Yb2 47.75(2) 7_665 7_665
Bi3 Yb1 Yb2 81.71(2) 1_556 7_665
Bi3 Yb1 Yb2 126.69(4) . 7_665
Bi4 Yb1 Yb2 144.848(17) . 7_665
Zn2 Yb1 Yb2 60.50(4) 7_664 7_665
Yb3 Yb1 Yb2 138.12(3) 1_554 7_665
Yb3 Yb1 Yb2 98.51(2) . 7_665
Zn1 Yb1 Yb2 129.41(5) 5_754 7_664
Bi2 Yb1 Yb2 50.54(2) 1_554 7_664
Bi2 Yb1 Yb2 97.25(3) . 7_664
Bi5 Yb1 Yb2 47.75(2) 7_665 7_664
Bi3 Yb1 Yb2 126.69(4) 1_556 7_664
Bi3 Yb1 Yb2 81.71(2) . 7_664
Bi4 Yb1 Yb2 144.848(17) . 7_664
Zn2 Yb1 Yb2 60.50(4) 7_664 7_664
Yb3 Yb1 Yb2 98.51(2) 1_554 7_664
Yb3 Yb1 Yb2 138.13(3) . 7_664
Yb2 Yb1 Yb2 65.22(2) 7_665 7_664
Bi5 Yb2 Bi5 92.55(3) . 1_556
Bi5 Yb2 Bi1 175.33(4) . .
Bi5 Yb2 Bi1 87.458(17) 1_556 .
Bi5 Yb2 Bi1 87.458(17) . 1_554
Bi5 Yb2 Bi1 175.33(4) 1_556 1_554
Bi1 Yb2 Bi1 92.15(3) . 1_554
Bi5 Yb2 Bi2 98.01(3) . 7_565
Bi5 Yb2 Bi2 98.01(3) 1_556 7_565
Bi1 Yb2 Bi2 86.62(3) . 7_565
Bi1 Yb2 Bi2 86.62(3) 1_554 7_565
Bi5 Yb2 Bi2 90.08(3) . .
Bi5 Yb2 Bi2 90.08(3) 1_556 .
Bi1 Yb2 Bi2 85.24(3) . .
Bi1 Yb2 Bi2 85.24(3) 1_554 .
Bi2 Yb2 Bi2 168.25(4) 7_565 .
Bi5 Yb2 Yb5 52.94(2) . 7_665
Bi5 Yb2 Yb5 52.94(2) 1_556 7_665
Bi1 Yb2 Yb5 124.11(3) . 7_665
Bi1 Yb2 Yb5 124.11(3) 1_554 7_665
Bi2 Yb2 Yb5 130.95(4) 7_565 7_665
Bi2 Yb2 Yb5 60.80(3) . 7_665
Bi5 Yb2 Yb3 123.02(3) . .
Bi5 Yb2 Yb3 123.02(3) 1_556 .
Bi1 Yb2 Yb3 53.61(2) . .
Bi1 Yb2 Yb3 53.61(2) 1_554 .
Bi2 Yb2 Yb3 116.33(3) 7_565 .
Bi2 Yb2 Yb3 51.92(3) . .
Yb5 Yb2 Yb3 112.72(4) 7_665 .
Bi5 Yb2 Yb5 130.60(2) . .
Bi5 Yb2 Yb5 130.60(2) 1_556 .
Bi1 Yb2 Yb5 51.60(2) . .
Bi1 Yb2 Yb5 51.60(2) 1_554 .
Bi2 Yb2 Yb5 58.69(3) 7_565 .
Bi2 Yb2 Yb5 109.56(4) . .
Yb5 Yb2 Yb5 170.36(4) 7_665 .
Yb3 Yb2 Yb5 57.64(3) . .
Bi5 Yb2 Yb1 97.23(3) . 7_566
Bi5 Yb2 Yb1 49.22(2) 1_556 7_566
Bi1 Yb2 Yb1 86.32(2) . 7_566
Bi1 Yb2 Yb1 135.41(4) 1_554 7_566
Bi2 Yb2 Yb1 48.79(2) 7_565 7_566
Bi2 Yb2 Yb1 138.75(2) . 7_566
Yb5 Yb2 Yb1 92.02(3) 7_665 7_566
Yb3 Yb2 Yb1 139.70(2) . 7_566
Yb5 Yb2 Yb1 96.10(3) . 7_566
Bi5 Yb2 Yb1 49.22(2) . 7_565
Bi5 Yb2 Yb1 97.22(3) 1_556 7_565
Bi1 Yb2 Yb1 135.41(4) . 7_565
Bi1 Yb2 Yb1 86.32(2) 1_554 7_565
Bi2 Yb2 Yb1 48.79(2) 7_565 7_565
Bi2 Yb2 Yb1 138.75(2) . 7_565
Yb5 Yb2 Yb1 92.02(3) 7_665 7_565
Yb3 Yb2 Yb1 139.70(2) . 7_565
Yb5 Yb2 Yb1 96.10(3) . 7_565
Yb1 Yb2 Yb1 65.22(2) 7_566 7_565
Bi4 Yb3 Bi4 94.04(3) . 1_556
Bi4 Yb3 Zn1 58.02(6) . 1_554
Bi4 Yb3 Zn1 122.33(6) 1_556 1_554
Bi4 Yb3 Zn1 122.33(6) . .
Bi4 Yb3 Zn1 58.02(6) 1_556 .
Zn1 Yb3 Zn1 93.35(9) 1_554 .
Bi4 Yb3 Bi2 103.02(3) . .
Bi4 Yb3 Bi2 103.02(3) 1_556 .
Zn1 Yb3 Bi2 130.27(5) 1_554 .
Zn1 Yb3 Bi2 130.26(5) . .
Bi4 Yb3 Bi1 87.287(14) . 1_554
Bi4 Yb3 Bi1 169.28(4) 1_556 1_554
Zn1 Yb3 Bi1 50.11(5) 1_554 1_554
Zn1 Yb3 Bi1 112.50(6) . 1_554
Bi2 Yb3 Bi1 86.99(3) . 1_554
Bi4 Yb3 Bi1 169.28(4) . .
Bi4 Yb3 Bi1 87.287(13) 1_556 .
Zn1 Yb3 Bi1 112.50(6) 1_554 .
Zn1 Yb3 Bi1 50.11(5) . .
Bi2 Yb3 Bi1 86.99(3) . .
Bi1 Yb3 Bi1 89.47(3) 1_554 .
Bi4 Yb3 Bi3 82.89(2) . 5_753
Bi4 Yb3 Bi3 82.89(2) 1_556 5_753
Zn1 Yb3 Bi3 47.62(4) 1_554 5_753
Zn1 Yb3 Bi3 47.62(4) . 5_753
Bi2 Yb3 Bi3 171.17(4) . 5_753
Bi1 Yb3 Bi3 86.73(3) 1_554 5_753
Bi1 Yb3 Bi3 86.73(3) . 5_753
Bi4 Yb3 Yb5 116.67(2) . .
Bi4 Yb3 Yb5 116.67(2) 1_556 .
Zn1 Yb3 Yb5 58.74(6) 1_554 .
Zn1 Yb3 Yb5 58.73(6) . .
Bi2 Yb3 Yb5 119.52(4) . .
Bi1 Yb3 Yb5 53.80(2) 1_554 .
Bi1 Yb3 Yb5 53.80(2) . .
Bi3 Yb3 Yb5 51.64(3) 5_753 .
Bi4 Yb3 Yb2 131.283(17) . .
Bi4 Yb3 Yb2 131.283(17) 1_556 .
Zn1 Yb3 Yb2 99.73(6) 1_554 .
Zn1 Yb3 Yb2 99.72(6) . .
Bi2 Yb3 Yb2 56.13(3) . .
Bi1 Yb3 Yb2 51.87(2) 1_554 .
Bi1 Yb3 Yb2 51.87(2) . .
Bi3 Yb3 Yb2 115.04(4) 5_753 .
Yb5 Yb3 Yb2 63.40(3) . .
Bi4 Yb3 Yb1 101.78(3) . 1_556
Bi4 Yb3 Yb1 52.708(17) 1_556 1_556
Zn1 Yb3 Yb1 159.76(6) 1_554 1_556
Zn1 Yb3 Yb1 97.64(5) . 1_556
Bi2 Yb3 Yb1 50.37(2) . 1_556
Bi1 Yb3 Yb1 137.36(4) 1_554 1_556
Bi1 Yb3 Yb1 87.50(2) . 1_556
Bi3 Yb3 Yb1 135.43(2) 5_753 1_556
Yb5 Yb3 Yb1 141.29(2) . 1_556
Yb2 Yb3 Yb1 95.12(3) . 1_556
Bi4 Yb3 Yb1 52.708(17) . .
Bi4 Yb3 Yb1 101.78(3) 1_556 .
Zn1 Yb3 Yb1 97.64(5) 1_554 .
Zn1 Yb3 Yb1 159.77(6) . .
Bi2 Yb3 Yb1 50.37(2) . .
Bi1 Yb3 Yb1 87.50(2) 1_554 .
Bi1 Yb3 Yb1 137.36(4) . .
Bi3 Yb3 Yb1 135.43(2) 5_753 .
Yb5 Yb3 Yb1 141.29(2) . .
Yb2 Yb3 Yb1 95.12(3) . .
Yb1 Yb3 Yb1 67.22(2) 1_556 .
Bi5 Yb4 Bi5 180.00(3) 7_664 3_742
Bi5 Yb4 Bi3 79.967(19) 7_664 1_554
Bi5 Yb4 Bi3 100.033(19) 3_742 1_554
Bi5 Yb4 Bi3 100.033(19) 7_664 5_852
Bi5 Yb4 Bi3 79.967(19) 3_742 5_852
Bi3 Yb4 Bi3 180.00(2) 1_554 5_852
Bi5 Yb4 Bi3 100.033(19) 7_664 5_851
Bi5 Yb4 Bi3 79.967(19) 3_742 5_851
Bi3 Yb4 Bi3 91.71(2) 1_554 5_851
Bi3 Yb4 Bi3 88.29(2) 5_852 5_851
Bi5 Yb4 Bi3 79.968(19) 7_664 .
Bi5 Yb4 Bi3 100.032(19) 3_742 .
Bi3 Yb4 Bi3 88.29(2) 1_554 .
Bi3 Yb4 Bi3 91.71(2) 5_852 .
Bi3 Yb4 Bi3 180.0 5_851 .
Bi5 Yb4 Zn1 97.00(5) 7_664 5_753
Bi5 Yb4 Zn1 83.00(5) 3_742 5_753
Bi3 Yb4 Zn1 47.96(2) 1_554 5_753
Bi3 Yb4 Zn1 132.04(2) 5_852 5_753
Bi3 Yb4 Zn1 132.04(2) 5_851 5_753
Bi3 Yb4 Zn1 47.96(2) . 5_753
Bi5 Yb4 Zn1 83.00(5) 7_664 1_653
Bi5 Yb4 Zn1 97.00(5) 3_742 1_653
Bi3 Yb4 Zn1 132.04(2) 1_554 1_653
Bi3 Yb4 Zn1 47.96(2) 5_852 1_653
Bi3 Yb4 Zn1 47.96(2) 5_851 1_653
Bi3 Yb4 Zn1 132.04(2) . 1_653
Zn1 Yb4 Zn1 180.0 5_753 1_653
Bi5 Yb4 Yb5 130.551(16) 7_664 5_752
Bi5 Yb4 Yb5 49.449(17) 3_742 5_752
Bi3 Yb4 Yb5 50.62(2) 1_554 5_752
Bi3 Yb4 Yb5 129.38(2) 5_852 5_752
Bi3 Yb4 Yb5 81.966(19) 5_851 5_752
Bi3 Yb4 Yb5 98.033(19) . 5_752
Zn1 Yb4 Yb5 53.60(4) 5_753 5_752
Zn1 Yb4 Yb5 126.40(4) 1_653 5_752
Bi5 Yb4 Yb5 130.551(16) 7_664 5_753
Bi5 Yb4 Yb5 49.449(16) 3_742 5_753
Bi3 Yb4 Yb5 98.034(19) 1_554 5_753
Bi3 Yb4 Yb5 81.966(19) 5_852 5_753
Bi3 Yb4 Yb5 129.38(2) 5_851 5_753
Bi3 Yb4 Yb5 50.62(2) . 5_753
Zn1 Yb4 Yb5 53.60(4) 5_753 5_753
Zn1 Yb4 Yb5 126.40(4) 1_653 5_753
Yb5 Yb4 Yb5 67.537(17) 5_752 5_753
Bi5 Yb4 Yb5 49.449(16) 7_664 1_654
Bi5 Yb4 Yb5 130.551(16) 3_742 1_654
Bi3 Yb4 Yb5 129.38(2) 1_554 1_654
Bi3 Yb4 Yb5 50.62(2) 5_852 1_654
Bi3 Yb4 Yb5 98.034(19) 5_851 1_654
Bi3 Yb4 Yb5 81.967(19) . 1_654
Zn1 Yb4 Yb5 126.40(4) 5_753 1_654
Zn1 Yb4 Yb5 53.60(4) 1_653 1_654
Yb5 Yb4 Yb5 180.0 5_752 1_654
Yb5 Yb4 Yb5 112.463(17) 5_753 1_654
Bi5 Yb4 Yb5 49.449(16) 7_664 1_653
Bi5 Yb4 Yb5 130.551(16) 3_742 1_653
Bi3 Yb4 Yb5 81.966(19) 1_554 1_653
Bi3 Yb4 Yb5 98.034(19) 5_852 1_653
Bi3 Yb4 Yb5 50.62(2) 5_851 1_653
Bi3 Yb4 Yb5 129.38(2) . 1_653
Zn1 Yb4 Yb5 126.40(4) 5_753 1_653
Zn1 Yb4 Yb5 53.60(4) 1_653 1_653
Yb5 Yb4 Yb5 112.463(17) 5_752 1_653
Yb5 Yb4 Yb5 180.0 5_753 1_653
Yb5 Yb4 Yb5 67.537(17) 1_654 1_653
Zn2 Yb5 Zn2 92.41(8) . 1_554
Zn2 Yb5 Bi5 115.40(6) . 7_565
Zn2 Yb5 Bi5 52.27(6) 1_554 7_565
Zn2 Yb5 Bi5 52.27(6) . 7_566
Zn2 Yb5 Bi5 115.40(6) 1_554 7_566
Bi5 Yb5 Bi5 92.28(3) 7_565 7_566
Zn2 Yb5 Bi1 114.87(6) . 1_554
Zn2 Yb5 Bi1 53.42(6) 1_554 1_554
Bi5 Yb5 Bi1 87.170(18) 7_565 1_554
Bi5 Yb5 Bi1 165.05(4) 7_566 1_554
Zn2 Yb5 Bi1 53.42(6) . .
Zn2 Yb5 Bi1 114.87(6) 1_554 .
Bi5 Yb5 Bi1 165.05(4) 7_565 .
Bi5 Yb5 Bi1 87.170(19) 7_566 .
Bi1 Yb5 Bi1 89.53(3) 1_554 .
Zn2 Yb5 Bi3 133.51(4) . 5_753
Zn2 Yb5 Bi3 133.51(4) 1_554 5_753
Bi5 Yb5 Bi3 101.56(3) 7_565 5_753
Bi5 Yb5 Bi3 101.56(3) 7_566 5_753
Bi1 Yb5 Bi3 93.17(3) 1_554 5_753
Bi1 Yb5 Bi3 93.17(3) . 5_753
Zn2 Yb5 Zn1 87.58(6) . .
Zn2 Yb5 Zn1 155.20(9) 1_554 .
Bi5 Yb5 Zn1 147.40(6) 7_565 .
Bi5 Yb5 Zn1 83.88(5) 7_566 .
Bi1 Yb5 Zn1 104.46(6) 1_554 .
Bi1 Yb5 Zn1 47.38(5) . .
Bi3 Yb5 Zn1 48.35(4) 5_753 .
Zn2 Yb5 Zn1 155.20(9) . 1_554
Zn2 Yb5 Zn1 87.58(6) 1_554 1_554
Bi5 Yb5 Zn1 83.88(5) 7_565 1_554
Bi5 Yb5 Zn1 147.40(6) 7_566 1_554
Bi1 Yb5 Zn1 47.38(5) 1_554 1_554
Bi1 Yb5 Zn1 104.46(6) . 1_554
Bi3 Yb5 Zn1 48.35(4) 5_753 1_554
Zn1 Yb5 Zn1 82.31(8) . 1_554
Zn2 Yb5 Bi2 46.34(4) . 7_565
Zn2 Yb5 Bi2 46.34(4) 1_554 7_565
Bi5 Yb5 Bi2 85.15(3) 7_565 7_565
Bi5 Yb5 Bi2 85.15(3) 7_566 7_565
Bi1 Yb5 Bi2 79.91(3) 1_554 7_565
Bi1 Yb5 Bi2 79.91(3) . 7_565
Bi3 Yb5 Bi2 170.19(4) 5_753 7_565
Zn1 Yb5 Bi2 126.48(5) . 7_565
Zn1 Yb5 Bi2 126.48(5) 1_554 7_565
Zn2 Yb5 Yb2 63.48(6) . 7_565
Zn2 Yb5 Yb2 63.48(6) 1_554 7_565
Bi5 Yb5 Yb2 52.77(2) 7_565 7_565
Bi5 Yb5 Yb2 52.77(2) 7_566 7_565
Bi1 Yb5 Yb2 116.87(3) 1_554 7_565
Bi1 Yb5 Yb2 116.87(3) . 7_565
Bi3 Yb5 Yb2 135.99(4) 5_753 7_565
Zn1 Yb5 Yb2 136.37(4) . 7_565
Zn1 Yb5 Yb2 136.37(4) 1_554 7_565
Bi2 Yb5 Yb2 53.82(3) 7_565 7_565
Zn2 Yb5 Yb3 106.03(6) . .
Zn2 Yb5 Yb3 106.03(6) 1_554 .
Bi5 Yb5 Yb3 132.565(19) 7_565 .
Bi5 Yb5 Yb3 132.565(19) 7_566 .
Bi1 Yb5 Yb3 53.84(2) 1_554 .
Bi1 Yb5 Yb3 53.84(2) . .
Bi3 Yb5 Yb3 60.67(3) 5_753 .
Zn1 Yb5 Yb3 50.65(5) . .
Zn1 Yb5 Yb3 50.65(5) 1_554 .
Bi2 Yb5 Yb3 109.52(3) 7_565 .
Yb2 Yb5 Yb3 163.34(4) 7_565 .
Bi1 Zn1 Bi3 119.26(7) . 5_753
Bi1 Zn1 Bi3 119.26(7) . 5_754
Bi3 Zn1 Bi3 111.80(10) 5_753 5_754
Bi1 Zn1 Bi4 99.72(9) . 1_556
Bi3 Zn1 Bi4 100.84(8) 5_753 1_556
Bi3 Zn1 Bi4 100.84(8) 5_754 1_556
Bi1 Zn1 Yb3 66.97(6) . .
Bi3 Zn1 Yb3 75.15(3) 5_753 .
Bi3 Zn1 Yb3 161.52(13) 5_754 .
Bi4 Zn1 Yb3 60.69(6) 1_556 .
Bi1 Zn1 Yb3 66.97(6) . 1_556
Bi3 Zn1 Yb3 161.52(13) 5_753 1_556
Bi3 Zn1 Yb3 75.15(3) 5_754 1_556
Bi4 Zn1 Yb3 60.69(6) 1_556 1_556
Yb3 Zn1 Yb3 93.34(9) . 1_556
Bi1 Zn1 Yb1 164.05(13) . 5_754
Bi3 Zn1 Yb1 66.76(6) 5_753 5_754
Bi3 Zn1 Yb1 66.76(6) 5_754 5_754
Bi4 Zn1 Yb1 64.33(7) 1_556 5_754
Yb3 Zn1 Yb1 102.79(8) . 5_754
Yb3 Zn1 Yb1 102.79(8) 1_556 5_754
Bi1 Zn1 Yb5 61.90(6) . .
Bi3 Zn1 Yb5 61.57(4) 5_753 .
Bi3 Zn1 Yb5 127.87(11) 5_754 .
Bi4 Zn1 Yb5 131.19(6) 1_556 .
Yb3 Zn1 Yb5 70.61(4) . .
Yb3 Zn1 Yb5 128.72(9) 1_556 .
Yb1 Zn1 Yb5 127.90(6) 5_754 .
Bi1 Zn1 Yb5 61.90(6) . 1_556
Bi3 Zn1 Yb5 127.87(11) 5_753 1_556
Bi3 Zn1 Yb5 61.57(4) 5_754 1_556
Bi4 Zn1 Yb5 131.19(6) 1_556 1_556
Yb3 Zn1 Yb5 128.72(9) . 1_556
Yb3 Zn1 Yb5 70.61(4) 1_556 1_556
Yb1 Zn1 Yb5 127.90(6) 5_754 1_556
Yb5 Zn1 Yb5 82.31(8) . 1_556
Bi1 Zn1 Yb4 117.53(11) . 1_457
Bi3 Zn1 Yb4 62.00(6) 5_753 1_457
Bi3 Zn1 Yb4 62.00(6) 5_754 1_457
Bi4 Zn1 Yb4 142.75(10) 1_556 1_457
Yb3 Zn1 Yb4 132.90(5) . 1_457
Yb3 Zn1 Yb4 132.90(5) 1_556 1_457
Yb1 Zn1 Yb4 78.42(6) 5_754 1_457
Yb5 Zn1 Yb4 72.35(6) . 1_457
Yb5 Zn1 Yb4 72.35(6) 1_556 1_457
Bi2 Zn2 Bi2 113.70(11) 7_566 7_565
Bi2 Zn2 Bi5 114.49(7) 7_566 7_566
Bi2 Zn2 Bi5 114.49(7) 7_565 7_566
Bi2 Zn2 Bi1 105.01(8) 7_566 .
Bi2 Zn2 Bi1 105.01(8) 7_565 .
Bi5 Zn2 Bi1 102.44(10) 7_566 .
Bi2 Zn2 Yb5 76.62(3) 7_566 1_556
Bi2 Zn2 Yb5 167.74(11) 7_565 1_556
Bi5 Zn2 Yb5 63.93(6) 7_566 1_556
Bi1 Zn2 Yb5 64.70(6) . 1_556
Bi2 Zn2 Yb5 167.74(11) 7_566 .
Bi2 Zn2 Yb5 76.62(3) 7_565 .
Bi5 Zn2 Yb5 63.93(6) 7_566 .
Bi1 Zn2 Yb5 64.70(6) . .
Yb5 Zn2 Yb5 92.41(8) 1_556 .
Bi2 Zn2 Yb1 58.32(6) 7_566 7_566
Bi2 Zn2 Yb1 58.32(6) 7_565 7_566
Bi5 Zn2 Yb1 155.45(12) 7_566 7_566
Bi1 Zn2 Yb1 102.11(9) . 7_566
Yb5 Zn2 Yb1 128.46(6) 1_556 7_566
Yb5 Zn2 Yb1 128.46(6) . 7_566

loop_
_geom_bond_atom_site_label_1
_geom_bond_atom_site_label_2
_geom_bond_distance
_geom_bond_site_symmetry_2
Bi1 Zn1 2.748(3) .
Bi1 Zn2 2.926(3) .
Bi1 Yb2 3.2211(9) 1_556
Bi1 Yb2 3.2212(9) .
Bi1 Yb5 3.2945(10) .
Bi1 Yb5 3.2945(10) 1_556
Bi1 Yb3 3.2963(10) 1_556
Bi1 Yb3 3.2963(10) .
Bi2 Zn2 2.7711(18) 7_665
Bi2 Zn2 2.7711(18) 7_664
Bi2 Yb3 3.2674(14) .
Bi2 Yb1 3.2825(10) .
Bi2 Yb1 3.2825(10) 1_556
Bi2 Yb2 3.3684(14) 7_665
Bi2 Yb2 3.4463(15) .
Bi2 Yb5 3.7266(14) 7_665
Bi3 Zn1 2.8018(18) 5_753
Bi3 Zn1 2.8018(18) 5_754
Bi3 Yb5 3.2976(14) 5_753
Bi3 Yb4 3.3311(7) .
Bi3 Yb4 3.3312(7) 1_556
Bi3 Yb1 3.3715(10) 1_554
Bi3 Yb1 3.3716(10) .
Bi3 Yb3 3.6662(14) 5_753
Bi4 Zn1 3.085(3) 1_554
Bi4 Zn1 3.085(3) 5_754
Bi4 Yb3 3.1711(7) .
Bi4 Yb3 3.1711(7) 1_554
Bi4 Yb3 3.1711(7) 5_753
Bi4 Yb3 3.1711(7) 5_754
Bi4 Yb1 3.3936(11) 5_753
Bi4 Yb1 3.3937(11) .
Bi5 Zn2 2.833(3) 7_664
Bi5 Yb2 3.2103(9) .
Bi5 Yb2 3.2104(9) 1_554
Bi5 Yb5 3.2176(9) 7_665
Bi5 Yb5 3.2176(9) 7_664
Bi5 Yb4 3.2565(9) 3_752
Bi5 Yb1 3.2844(14) 7_565
Yb1 Zn1 3.282(3) 5_754
Yb1 Bi2 3.2825(10) 1_554
Yb1 Bi5 3.2843(14) 7_665
Yb1 Bi3 3.3715(10) 1_556
Yb1 Zn2 3.739(3) 7_664
Yb1 Yb3 4.1912(13) 1_554
Yb1 Yb3 4.1912(13) .
Yb1 Yb2 4.3052(13) 7_665
Yb1 Yb2 4.3052(13) 7_664
Yb2 Bi5 3.2103(9) 1_556
Yb2 Bi1 3.2212(9) 1_554
Yb2 Bi2 3.3684(14) 7_565
Yb2 Yb5 3.8812(15) 7_665
Yb2 Yb3 3.9464(16) .
Yb2 Yb5 4.1181(15) .
Yb2 Yb1 4.3052(13) 7_566
Yb2 Yb1 4.3052(13) 7_565
Yb3 Bi4 3.1711(7) 1_556
Yb3 Zn1 3.189(2) 1_554
Yb3 Zn1 3.189(2) .
Yb3 Bi1 3.2963(10) 1_554
Yb3 Bi3 3.6663(14) 5_753
Yb3 Yb5 3.8905(15) .
Yb3 Yb1 4.1912(13) 1_556
Yb4 Bi5 3.2565(9) 7_664
Yb4 Bi5 3.2565(9) 3_742
Yb4 Bi3 3.3311(7) 1_554
Yb4 Bi3 3.3311(7) 5_852
Yb4 Bi3 3.3311(7) 5_851
Yb4 Zn1 3.546(3) 5_753
Yb4 Zn1 3.546(3) 1_653
Yb4 Yb5 4.1740(9) 5_752
Yb4 Yb5 4.1740(9) 5_753
Yb4 Yb5 4.1740(9) 1_654
Yb4 Yb5 4.1740(9) 1_653
Yb5 Zn2 3.214(2) .
Yb5 Zn2 3.214(2) 1_554
Yb5 Bi5 3.2176(9) 7_565
Yb5 Bi5 3.2176(9) 7_566
Yb5 Bi1 3.2945(10) 1_554
Yb5 Bi3 3.2976(14) 5_753
Yb5 Zn1 3.525(3) .
Yb5 Zn1 3.525(3) 1_554
Yb5 Bi2 3.7266(14) 7_565
Yb5 Yb2 3.8812(15) 7_565
Zn1 Bi3 2.8018(18) 5_753
Zn1 Bi3 2.8018(18) 5_754
Zn1 Bi4 3.085(3) 1_556
Zn1 Yb3 3.189(2) 1_556
Zn1 Yb1 3.282(3) 5_754
Zn1 Yb5 3.525(3) 1_556
Zn1 Yb4 3.546(3) 1_457
Zn2 Bi2 2.7711(18) 7_566
Zn2 Bi2 2.7711(18) 7_565
Zn2 Bi5 2.833(3) 7_566
Zn2 Yb5 3.214(2) 1_556
Zn2 Yb1 3.739(3) 7_566
